data_7036487
loop_
_publ_author_name
'Swarnakar, Anindya K.'
'Ferguson, Michael J.'
'McDonald, Robert'
'Rivard, Eric'

_publ_section_title
;
 Transition metal-mediated donor-acceptor coordination of low-oxidation
 state Group 14 element halides.
;
_journal_issue 14
_journal_name_full 'Dalton transactions (Cambridge, England : 2003)'
_journal_page_first 6071
_journal_page_last 6078
_journal_paper_doi 10.1039/c5dt03018h
_journal_volume 45
_journal_year 2016
_chemical_formula_moiety 'C45 H36 B F18 P2 Rh, 0.5(C6 H14)'
_chemical_formula_sum 'C48 H43 B F18 P2 Rh'
_chemical_formula_weight 1137.48
_space_group_crystal_system triclinic
_space_group_IT_number 2
_space_group_name_Hall '-P 1'
_space_group_name_H-M_alt 'P -1'
_symmetry_space_group_name_Hall '-P 1'
_symmetry_space_group_name_H-M 'P -1'
_atom_sites_solution_hydrogens mixed
_audit_creation_method SHELXL-2014/7
_audit_update_record
;
2015-07-30 deposited with the CCDC.
2015-09-09 downloaded from the CCDC.
;
_cell_angle_alpha 80.6961(10)
_cell_angle_beta 81.3382(8)
_cell_angle_gamma 75.2500(8)
_cell_formula_units_Z 2
_cell_length_a 12.2135(3)
_cell_length_b 12.5991(3)
_cell_length_c 17.0103(4)
_cell_measurement_reflns_used 9844
_cell_measurement_temperature 173(2)
_cell_measurement_theta_max 72.12
_cell_measurement_theta_min 4.23
_cell_volume 2481.49(10)
_computing_cell_refinement 'Bruker SAINT'
_computing_data_collection 'Bruker APEX2'
_computing_data_reduction 'Bruker SAINT'
_computing_molecular_graphics 'Bruker SHELXTL'
_computing_publication_material 'Bruker SHELXTL'
_computing_structure_refinement 'SHELXL-2014/7 (Sheldrick, 2014)'
_computing_structure_solution 'SHELXT-2014 (Sheldrick 2014)'
_diffrn_ambient_temperature 173(2)
_diffrn_measured_fraction_theta_full 0.967
_diffrn_measured_fraction_theta_max 0.963
_diffrn_measurement_device_type 'Bruker APEX-II CCD'
_diffrn_measurement_method '\f and \w scans'
_diffrn_radiation_type CuK\a
_diffrn_radiation_wavelength 1.54178
_diffrn_reflns_av_R_equivalents 0.0129
_diffrn_reflns_av_unetI/netI 0.0169
_diffrn_reflns_Laue_measured_fraction_full 0.967
_diffrn_reflns_Laue_measured_fraction_max 0.963
_diffrn_reflns_limit_h_max 15
_diffrn_reflns_limit_h_min -15
_diffrn_reflns_limit_k_max 15
_diffrn_reflns_limit_k_min -15
_diffrn_reflns_limit_l_max 20
_diffrn_reflns_limit_l_min -21
_diffrn_reflns_number 17405
_diffrn_reflns_point_group_measured_fraction_full 0.967
_diffrn_reflns_point_group_measured_fraction_max 0.963
_diffrn_reflns_theta_full 67.679
_diffrn_reflns_theta_max 72.230
_diffrn_reflns_theta_min 2.650
_exptl_absorpt_coefficient_mu 4.305
_exptl_absorpt_correction_T_max 0.6786
_exptl_absorpt_correction_T_min 0.4912
_exptl_absorpt_correction_type numerical
_exptl_absorpt_process_details 'SADABS 2014/5'
_exptl_crystal_colour yellow
_exptl_crystal_density_diffrn 1.522
_exptl_crystal_description fragment
_exptl_crystal_F_000 1146
_exptl_crystal_size_max 0.265
_exptl_crystal_size_mid 0.202
_exptl_crystal_size_min 0.156
_refine_diff_density_max 1.112
_refine_diff_density_min -0.806
_refine_diff_density_rms 0.060
_refine_ls_extinction_method none
_refine_ls_goodness_of_fit_ref 1.026
_refine_ls_hydrogen_treatment mixed
_refine_ls_matrix_type full
_refine_ls_number_parameters 716
_refine_ls_number_reflns 9416
_refine_ls_number_restraints 0
_refine_ls_restrained_S_all 1.026
_refine_ls_R_factor_all 0.0323
_refine_ls_R_factor_gt 0.0319
_refine_ls_shift/su_max 0.002
_refine_ls_shift/su_mean 0.000
_refine_ls_structure_factor_coef Fsqd
_refine_ls_weighting_details 'w=1/[\s^2^(Fo^2^)+(0.0493P)^2^+2.1386P] where P=(Fo^2^+2Fc^2^)/3'
_refine_ls_weighting_scheme calc
_refine_ls_wR_factor_gt 0.0855
_refine_ls_wR_factor_ref 0.0860
_reflns_Friedel_coverage 0.000
_reflns_number_gt 9241
_reflns_number_total 9416
_reflns_threshold_expression 'I > 2\s(I)'
_cod_data_source_file c5dt03018h2.cif
_cod_data_source_block riv15c5_cmpd_4
_cod_depositor_comments 'Adding full bibliography for 7036484--7036489.cif.'
_cod_database_code 7036487
_shelx_shelxl_version_number 2014/7
_shelx_space_group_comment
; 
The symmetry employed for this shelxl refinement is uniquely defined 
by the following loop, which should always be used as a source of 
symmetry information in preference to the above space-group names. 
They are only intended as comments. 
;
_shelx_estimated_absorpt_t_min 0.395
_shelx_estimated_absorpt_t_max 0.553

loop_
_space_group_symop_operation_xyz
'x, y, z'
'-x, -y, -z'

loop_
_atom_site_label
_atom_site_type_symbol
_atom_site_fract_x
_atom_site_fract_y
_atom_site_fract_z
_atom_site_U_iso_or_equiv
_atom_site_adp_type
_atom_site_occupancy
_atom_site_site_symmetry_order
_atom_site_calc_flag
_atom_site_refinement_flags_posn
_atom_site_refinement_flags_adp
_atom_site_refinement_flags_occupancy
_atom_site_disorder_assembly
_atom_site_disorder_group
Rh Rh 0.69914(2) 0.36082(2) 0.78968(2) 0.02642(6) Uani 1 1 d . . . . .
H1 H 0.766(2) 0.448(2) 0.7754(16) 0.036(7) Uiso 1 1 d . . . . .
P1 P 0.82455(5) 0.30162(5) 0.68435(4) 0.03545(13) Uani 1 1 d . . . . .
P2 P 0.81388(5) 0.27933(5) 0.88631(3) 0.03358(13) Uani 1 1 d . . . . .
F31 F 0.4834(2) 1.05400(14) 0.88267(15) 0.0788(6) Uani 1 1 d . . . . .
F32 F 0.35593(19) 0.99369(16) 0.95991(14) 0.0802(6) Uani 1 1 d . . . . .
F33 F 0.3481(3) 1.01954(18) 0.83340(18) 0.1188(12) Uani 1 1 d . . . . .
F34 F 0.82264(15) 0.6590(3) 0.94828(13) 0.1125(11) Uani 1 1 d . . . . .
F35 F 0.71156(18) 0.71766(19) 1.04705(12) 0.0812(7) Uani 1 1 d . . . . .
F36 F 0.7155(2) 0.56298(17) 1.01705(15) 0.0886(8) Uani 1 1 d . . . . .
F41 F 0.05083(16) 0.9218(2) 0.63323(17) 0.0982(9) Uani 1 1 d . . . . .
F42 F 0.2099(2) 0.9597(2) 0.6133(2) 0.1188(12) Uani 1 1 d . . . . .
F43 F 0.1783(4) 0.8479(3) 0.54859(15) 0.1592(18) Uani 1 1 d . . . . .
F44 F 0.13593(13) 0.47291(13) 0.85522(10) 0.0508(4) Uani 1 1 d . . . . .
F45 F 0.07186(14) 0.61700(16) 0.91472(10) 0.0575(4) Uani 1 1 d . . . . .
F46 F -0.00785(12) 0.59786(16) 0.81512(11) 0.0596(5) Uani 1 1 d . . . . .
F51 F 0.8564(2) 0.7973(3) 0.64893(16) 0.1285(13) Uani 1 1 d . . . . .
F52 F 0.8778(2) 0.8088(3) 0.52473(15) 0.1212(12) Uani 1 1 d . . . . .
F53 F 0.9417(2) 0.6626(3) 0.5949(3) 0.1523(17) Uani 1 1 d . . . . .
F54 F 0.57736(17) 0.72894(17) 0.39085(9) 0.0614(4) Uani 1 1 d . . . . .
F55 F 0.63253(19) 0.55446(17) 0.42040(11) 0.0681(5) Uani 1 1 d . . . . .
F56 F 0.46261(16) 0.6384(2) 0.45999(10) 0.0835(8) Uani 1 1 d . . . . .
C1 C 0.53178(16) 0.49156(17) 0.78214(12) 0.0264(4) Uani 1 1 d . . . . .
C2 C 0.53340(17) 0.42786(18) 0.85979(13) 0.0304(4) Uani 1 1 d . . . . .
H2 H 0.5245 0.4587 0.9116 0.036 Uiso 1 1 calc R U . . .
C3 C 0.53890(19) 0.31405(19) 0.85236(15) 0.0365(5) Uani 1 1 d . . . . .
H3 H 0.5348 0.2534 0.8977 0.044 Uiso 1 1 calc R U . . .
C4 C 0.54485(19) 0.30466(19) 0.77083(16) 0.0377(5) Uani 1 1 d . . . . .
H4 H 0.5452 0.2366 0.7475 0.045 Uiso 1 1 calc R U . . .
C5 C 0.54366(18) 0.41282(18) 0.72727(14) 0.0313(4) Uani 1 1 d . . . . .
H5 H 0.5431 0.4318 0.6679 0.038 Uiso 1 1 calc R U . . .
C11A C 0.9762(19) 0.3076(16) 0.6901(14) 0.033(3) Uani 0.5 1 d . . P A 1
C12A C 0.9983(10) 0.4112(9) 0.6792(8) 0.041(2) Uani 0.5 1 d . . P A 1
H12A H 0.9396 0.4752 0.6673 0.050 Uiso 0.5 1 calc R U P A 1
C13A C 1.1065(12) 0.4215(10) 0.6859(8) 0.071(4) Uani 0.5 1 d . . P A 1
H13A H 1.1230 0.4926 0.6767 0.085 Uiso 0.5 1 calc R U P A 1
C14A C 1.1906(16) 0.3286(16) 0.7059(9) 0.082(5) Uani 0.5 1 d . . P A 1
H14A H 1.2632 0.3361 0.7144 0.099 Uiso 0.5 1 calc R U P A 1
C15A C 1.1689(12) 0.2224(18) 0.7138(12) 0.068(5) Uani 0.5 1 d . . P A 1
H15A H 1.2271 0.1578 0.7255 0.081 Uiso 0.5 1 calc R U P A 1
C16A C 1.0582(12) 0.2144(9) 0.7039(8) 0.052(3) Uani 0.5 1 d . . P A 1
H16A H 1.0419 0.1439 0.7070 0.063 Uiso 0.5 1 calc R U P A 1
C11B C 0.968(2) 0.2785(18) 0.6914(15) 0.041(4) Uani 0.5 1 d . . P A 2
C12B C 1.0195(13) 0.3667(11) 0.6865(9) 0.057(3) Uani 0.5 1 d . . P A 2
H12B H 0.9739 0.4394 0.6749 0.069 Uiso 0.5 1 calc R U P A 2
C13B C 1.1320(12) 0.3565(14) 0.6973(8) 0.081(5) Uani 0.5 1 d . . P A 2
H13B H 1.1621 0.4200 0.6926 0.097 Uiso 0.5 1 calc R U P A 2
C14B C 1.196(2) 0.257(2) 0.7143(13) 0.095(10) Uani 0.5 1 d . . P A 2
H14B H 1.2735 0.2482 0.7220 0.113 Uiso 0.5 1 calc R U P A 2
C15B C 1.1528(11) 0.1619(13) 0.7212(8) 0.090(5) Uani 0.5 1 d . . P A 2
H15B H 1.2008 0.0906 0.7334 0.108 Uiso 0.5 1 calc R U P A 2
C16B C 1.0410(13) 0.1721(10) 0.7103(9) 0.060(3) Uani 0.5 1 d . . P A 2
H16B H 1.0123 0.1077 0.7154 0.072 Uiso 0.5 1 calc R U P A 2
C17 C 0.7987(2) 0.3901(3) 0.59079(16) 0.0548(7) Uani 1 1 d . . . . .
H17A H 0.7176 0.4057 0.5840 0.066 Uiso 1 1 calc R U . . .
H17B H 0.8202 0.4597 0.5915 0.066 Uiso 1 1 calc R U . . .
H17C H 0.8441 0.3528 0.5462 0.066 Uiso 1 1 calc R U . . .
C18 C 0.8217(4) 0.1686(3) 0.6583(2) 0.0753(11) Uani 1 1 d . . . . .
H18A H 0.7434 0.1682 0.6520 0.090 Uiso 1 1 calc R U . . .
H18B H 0.8706 0.1555 0.6079 0.090 Uiso 1 1 calc R U . . .
H18C H 0.8496 0.1101 0.7010 0.090 Uiso 1 1 calc R U . . .
C21A C 0.8859(16) 0.1420(15) 0.8859(12) 0.033(2) Uani 0.5 1 d . . P B 1
C22A C 0.8208(14) 0.068(2) 0.8787(15) 0.058(5) Uani 0.5 1 d . . P B 1
H22A H 0.7423 0.0971 0.8728 0.069 Uiso 0.5 1 calc R U P B 1
C23A C 0.8636(19) -0.0446(19) 0.8795(14) 0.076(5) Uani 0.5 1 d . . P B 1
H23A H 0.8160 -0.0913 0.8739 0.091 Uiso 0.5 1 calc R U P B 1
C24A C 0.975(2) -0.086(2) 0.8885(15) 0.073(7) Uani 0.5 1 d . . P B 1
H24A H 1.0042 -0.1643 0.8915 0.088 Uiso 0.5 1 calc R U P B 1
C25A C 1.0458(11) -0.0206(16) 0.8933(11) 0.063(3) Uani 0.5 1 d . . P B 1
H25A H 1.1251 -0.0514 0.8954 0.075 Uiso 0.5 1 calc R U P B 1
C26A C 1.0005(15) 0.0933(16) 0.8953(12) 0.050(3) Uani 0.5 1 d . . P B 1
H26A H 1.0487 0.1383 0.9032 0.059 Uiso 0.5 1 calc R U P B 1
C21B C 0.8629(15) 0.1222(13) 0.8846(12) 0.034(3) Uani 0.5 1 d . . P B 2
C22B C 0.7887(13) 0.066(2) 0.8696(13) 0.054(4) Uani 0.5 1 d . . P B 2
H22B H 0.7128 0.1035 0.8609 0.065 Uiso 0.5 1 calc R U P B 2
C23B C 0.8259(18) -0.0494(17) 0.8670(12) 0.079(5) Uani 0.5 1 d . . P B 2
H23B H 0.7743 -0.0904 0.8587 0.095 Uiso 0.5 1 calc R U P B 2
C24B C 0.939(2) -0.102(2) 0.8766(14) 0.089(7) Uani 0.5 1 d . . P B 2
H24B H 0.9656 -0.1792 0.8728 0.107 Uiso 0.5 1 calc R U P B 2
C25B C 1.0084(14) -0.0445(16) 0.8912(12) 0.085(8) Uani 0.5 1 d . . P B 2
H25B H 1.0840 -0.0822 0.9010 0.102 Uiso 0.5 1 calc R U P B 2
C26B C 0.9747(18) 0.0708(18) 0.8927(14) 0.069(4) Uani 0.5 1 d . . P B 2
H26B H 1.0276 0.1116 0.8991 0.082 Uiso 0.5 1 calc R U P B 2
C27 C 0.7371(2) 0.2848(2) 0.98702(14) 0.0413(5) Uani 1 1 d . . . . .
H27A H 0.6936 0.3607 0.9923 0.050 Uiso 1 1 calc R U . . .
H27B H 0.6849 0.2354 0.9960 0.050 Uiso 1 1 calc R U . . .
H27C H 0.7918 0.2612 1.0268 0.050 Uiso 1 1 calc R U . . .
C28 C 0.9319(2) 0.3381(3) 0.89402(17) 0.0519(7) Uani 1 1 d . . . . .
H28A H 0.9044 0.4181 0.8950 0.062 Uiso 1 1 calc R U . . .
H28B H 0.9657 0.3040 0.9435 0.062 Uiso 1 1 calc R U . . .
H28C H 0.9895 0.3240 0.8478 0.062 Uiso 1 1 calc R U . . .
C31 C 0.52663(17) 0.69452(17) 0.82380(12) 0.0259(4) Uani 1 1 d . . . . .
C32 C 0.46434(19) 0.80313(18) 0.83002(13) 0.0309(4) Uani 1 1 d . . . . .
H32 H 0.4054 0.8348 0.7967 0.037 Uiso 1 1 calc R U . . .
C33 C 0.4856(2) 0.86637(19) 0.88331(14) 0.0354(5) Uani 1 1 d . . . . .
C34 C 0.5691(2) 0.82271(19) 0.93455(13) 0.0342(5) Uani 1 1 d . . . . .
H34 H 0.5831 0.8655 0.9714 0.041 Uiso 1 1 calc R U . . .
C35 C 0.63115(18) 0.71516(19) 0.93026(13) 0.0303(4) Uani 1 1 d . . . . .
C36 C 0.61144(17) 0.65296(17) 0.87509(12) 0.0281(4) Uani 1 1 d . . . . .
H36 H 0.6572 0.5800 0.8724 0.034 Uiso 1 1 calc R U . . .
C37 C 0.4173(3) 0.9826(2) 0.88853(18) 0.0516(7) Uani 1 1 d . . . . .
C38 C 0.7221(2) 0.6648(2) 0.98447(14) 0.0371(5) Uani 1 1 d . . . . .
C41 C 0.36647(17) 0.66350(17) 0.74523(12) 0.0257(4) Uani 1 1 d . . . . .
C42 C 0.32005(18) 0.75285(18) 0.69049(14) 0.0318(4) Uani 1 1 d . . . . .
H42 H 0.3694 0.7935 0.6575 0.038 Uiso 1 1 calc R U . . .
C43 C 0.2038(2) 0.7846(2) 0.68245(15) 0.0363(5) Uani 1 1 d . . . . .
C44 C 0.12860(18) 0.7286(2) 0.73052(14) 0.0360(5) Uani 1 1 d . . . . .
H44 H 0.0493 0.7500 0.7254 0.043 Uiso 1 1 calc R U . . .
C45 C 0.17219(18) 0.64117(19) 0.78602(13) 0.0316(4) Uani 1 1 d . . . . .
C46 C 0.28870(17) 0.60880(18) 0.79313(13) 0.0285(4) Uani 1 1 d . . . . .
H46 H 0.3161 0.5479 0.8316 0.034 Uiso 1 1 calc R U . . .
C47 C 0.1607(2) 0.8768(3) 0.6198(2) 0.0576(8) Uani 1 1 d . . . . .
C48 C 0.0934(2) 0.5823(2) 0.84183(16) 0.0413(5) Uani 1 1 d . . . . .
C51 C 0.57998(17) 0.65345(17) 0.67107(12) 0.0269(4) Uani 1 1 d . . . . .
C52 C 0.54740(18) 0.64074(18) 0.59847(13) 0.0297(4) Uani 1 1 d . . . . .
H52 H 0.4798 0.6162 0.5993 0.036 Uiso 1 1 calc R U . . .
C53 C 0.6103(2) 0.6627(2) 0.52517(13) 0.0346(5) Uani 1 1 d . . . . .
C54 C 0.7102(2) 0.6979(2) 0.52102(14) 0.0392(5) Uani 1 1 d . . . . .
H54 H 0.7533 0.7132 0.4710 0.047 Uiso 1 1 calc R U . . .
C55 C 0.74500(19) 0.7098(2) 0.59187(15) 0.0372(5) Uani 1 1 d . . . . .
C56 C 0.68166(18) 0.68795(19) 0.66553(13) 0.0315(4) Uani 1 1 d . . . . .
H56 H 0.7082 0.6967 0.7133 0.038 Uiso 1 1 calc R U . . .
C57 C 0.5709(2) 0.6461(3) 0.44986(14) 0.0449(6) Uani 1 1 d . . . . .
C58 C 0.8539(2) 0.7452(3) 0.58923(17) 0.0522(7) Uani 1 1 d . . . . .
B B 0.50377(19) 0.62566(19) 0.75630(13) 0.0247(4) Uani 1 1 d . . . . .

loop_
_atom_site_aniso_label
_atom_site_aniso_U_11
_atom_site_aniso_U_22
_atom_site_aniso_U_33
_atom_site_aniso_U_23
_atom_site_aniso_U_13
_atom_site_aniso_U_12
Rh 0.02411(9) 0.02489(9) 0.02928(9) -0.00555(6) -0.00061(6) -0.00414(6)
P1 0.0318(3) 0.0388(3) 0.0333(3) -0.0116(2) 0.0002(2) -0.0018(2)
P2 0.0303(3) 0.0345(3) 0.0313(3) -0.0014(2) -0.0019(2) -0.0020(2)
F31 0.1014(16) 0.0325(8) 0.1029(16) -0.0136(9) -0.0064(13) -0.0164(9)
F32 0.0835(14) 0.0544(11) 0.0915(15) -0.0334(11) 0.0172(12) 0.0030(10)
F33 0.162(2) 0.0579(12) 0.138(2) -0.0532(14) -0.113(2) 0.0522(14)
F34 0.0264(8) 0.227(3) 0.0625(12) 0.0105(16) -0.0062(8) -0.0077(13)
F35 0.0815(13) 0.0956(15) 0.0679(12) -0.0427(12) -0.0460(11) 0.0185(11)
F36 0.1182(19) 0.0611(12) 0.0995(16) 0.0195(12) -0.0772(15) -0.0254(12)
F41 0.0428(10) 0.0880(15) 0.135(2) 0.0520(15) -0.0208(12) 0.0014(10)
F42 0.0806(15) 0.0850(16) 0.178(3) 0.0790(19) -0.0527(17) -0.0338(13)
F43 0.245(4) 0.131(3) 0.0513(14) 0.0097(16) -0.053(2) 0.055(3)
F44 0.0403(8) 0.0478(8) 0.0646(10) 0.0046(8) -0.0058(7) -0.0184(7)
F45 0.0510(9) 0.0752(11) 0.0425(8) -0.0085(8) 0.0109(7) -0.0167(8)
F46 0.0282(7) 0.0827(12) 0.0662(11) 0.0140(9) -0.0113(7) -0.0214(7)
F51 0.0976(18) 0.246(4) 0.0964(18) -0.066(2) 0.0145(14) -0.126(2)
F52 0.1070(19) 0.200(3) 0.0870(16) 0.0558(18) -0.0376(14) -0.123(2)
F53 0.0390(12) 0.109(2) 0.309(5) 0.005(3) -0.0397(19) -0.0262(13)
F54 0.0763(12) 0.0785(12) 0.0316(8) 0.0028(8) -0.0156(8) -0.0233(10)
F55 0.0946(14) 0.0712(12) 0.0487(10) -0.0239(9) -0.0154(9) -0.0237(10)
F56 0.0572(11) 0.180(2) 0.0358(8) -0.0252(11) -0.0036(7) -0.0628(14)
C1 0.0191(9) 0.0296(10) 0.0315(10) -0.0079(8) -0.0015(7) -0.0056(7)
C2 0.0241(9) 0.0310(10) 0.0343(11) -0.0044(9) 0.0019(8) -0.0063(8)
C3 0.0273(10) 0.0316(11) 0.0491(13) -0.0014(10) 0.0016(9) -0.0102(9)
C4 0.0319(11) 0.0299(11) 0.0550(14) -0.0111(10) -0.0062(10) -0.0101(9)
C5 0.0278(10) 0.0308(10) 0.0379(11) -0.0102(9) -0.0066(8) -0.0065(8)
C11A 0.021(4) 0.045(9) 0.034(3) -0.013(5) 0.002(2) -0.009(5)
C12A 0.030(5) 0.057(6) 0.039(4) -0.014(4) 0.006(3) -0.016(4)
C13A 0.059(7) 0.119(9) 0.050(5) -0.029(7) 0.016(5) -0.048(7)
C14A 0.036(6) 0.170(14) 0.049(6) -0.033(9) 0.008(5) -0.034(10)
C15A 0.035(8) 0.102(12) 0.052(5) -0.005(8) 0.001(6) 0.003(9)
C16A 0.041(5) 0.063(7) 0.037(4) 0.000(5) 0.002(3) 0.009(5)
C11B 0.037(6) 0.059(11) 0.028(4) -0.017(6) 0.002(3) -0.012(6)
C12B 0.042(6) 0.079(10) 0.043(4) -0.016(6) 0.004(3) -0.001(6)
C13B 0.045(7) 0.167(17) 0.042(5) -0.022(9) 0.009(5) -0.048(11)
C14B 0.040(9) 0.19(3) 0.048(5) -0.011(13) 0.001(5) -0.031(13)
C15B 0.041(5) 0.144(12) 0.054(5) 0.000(8) -0.007(4) 0.025(7)
C16B 0.047(6) 0.069(7) 0.046(5) -0.007(6) -0.005(4) 0.018(5)
C17 0.0425(14) 0.076(2) 0.0360(13) -0.0063(13) 0.0006(11) 0.0011(13)
C18 0.097(3) 0.0589(19) 0.073(2) -0.0367(18) 0.021(2) -0.0235(19)
C21A 0.037(6) 0.028(6) 0.036(3) 0.001(4) 0.000(4) -0.014(3)
C22A 0.051(9) 0.036(6) 0.082(6) -0.005(4) -0.015(6) -0.001(7)
C23A 0.108(14) 0.035(5) 0.088(7) -0.014(4) -0.016(8) -0.014(7)
C24A 0.102(17) 0.039(12) 0.065(7) -0.008(7) -0.012(8) 0.011(8)
C25A 0.050(7) 0.052(6) 0.064(5) 0.001(4) 0.000(5) 0.017(5)
C26A 0.039(6) 0.044(6) 0.054(5) 0.001(4) -0.011(4) 0.011(4)
C21B 0.039(8) 0.019(6) 0.040(4) 0.000(4) 0.006(5) -0.008(4)
C22B 0.052(8) 0.030(4) 0.074(9) -0.008(5) 0.015(6) -0.008(6)
C23B 0.105(13) 0.033(5) 0.088(11) -0.011(6) 0.032(9) -0.016(7)
C24B 0.139(19) 0.032(6) 0.065(10) -0.005(6) 0.020(10) 0.017(10)
C25B 0.065(13) 0.064(15) 0.105(10) -0.003(11) -0.020(10) 0.023(10)
C26B 0.062(10) 0.061(10) 0.073(6) -0.007(6) -0.022(7) 0.012(6)
C27 0.0427(13) 0.0430(13) 0.0333(12) -0.0030(10) 0.0013(10) -0.0061(10)
C28 0.0384(13) 0.080(2) 0.0392(13) -0.0032(14) -0.0070(11) -0.0182(13)
C31 0.0265(9) 0.0292(10) 0.0237(9) -0.0058(8) -0.0009(7) -0.0091(8)
C32 0.0348(11) 0.0302(10) 0.0287(10) -0.0056(9) -0.0083(8) -0.0058(8)
C33 0.0446(12) 0.0288(11) 0.0334(11) -0.0086(9) -0.0084(9) -0.0046(9)
C34 0.0427(12) 0.0339(11) 0.0299(11) -0.0109(9) -0.0071(9) -0.0098(9)
C35 0.0308(10) 0.0360(11) 0.0258(10) -0.0054(9) -0.0039(8) -0.0097(9)
C36 0.0274(10) 0.0283(10) 0.0298(10) -0.0075(8) -0.0028(8) -0.0065(8)
C37 0.0693(18) 0.0347(13) 0.0530(16) -0.0166(12) -0.0245(14) 0.0010(12)
C38 0.0368(12) 0.0433(13) 0.0336(11) -0.0108(10) -0.0083(9) -0.0073(10)
C41 0.0253(9) 0.0272(9) 0.0258(9) -0.0081(8) -0.0039(7) -0.0050(7)
C42 0.0292(10) 0.0312(11) 0.0348(11) -0.0036(9) -0.0041(8) -0.0073(8)
C43 0.0320(11) 0.0369(12) 0.0379(12) -0.0004(10) -0.0085(9) -0.0045(9)
C44 0.0241(10) 0.0445(13) 0.0384(12) -0.0054(10) -0.0080(9) -0.0040(9)
C45 0.0259(10) 0.0377(11) 0.0320(11) -0.0074(9) -0.0028(8) -0.0076(8)
C46 0.0265(10) 0.0313(10) 0.0279(10) -0.0053(8) -0.0048(8) -0.0052(8)
C47 0.0407(14) 0.0607(18) 0.0612(18) 0.0192(15) -0.0152(13) -0.0049(13)
C48 0.0266(11) 0.0508(14) 0.0451(13) -0.0014(12) -0.0043(10) -0.0097(10)
C51 0.0262(9) 0.0271(10) 0.0284(10) -0.0050(8) -0.0037(8) -0.0071(8)
C52 0.0272(10) 0.0349(11) 0.0300(10) -0.0076(9) -0.0026(8) -0.0112(8)
C53 0.0346(11) 0.0439(12) 0.0281(11) -0.0049(10) -0.0037(9) -0.0143(10)
C54 0.0350(12) 0.0541(14) 0.0300(11) -0.0007(10) -0.0005(9) -0.0180(11)
C55 0.0306(11) 0.0467(13) 0.0374(12) -0.0009(10) -0.0050(9) -0.0171(10)
C56 0.0289(10) 0.0393(11) 0.0298(10) -0.0048(9) -0.0063(8) -0.0125(9)
C57 0.0445(13) 0.0683(17) 0.0275(11) -0.0067(12) -0.0021(10) -0.0243(13)
C58 0.0373(13) 0.080(2) 0.0462(14) 0.0014(14) -0.0069(11) -0.0317(14)
B 0.0234(10) 0.0273(11) 0.0250(10) -0.0064(9) -0.0036(8) -0.0065(8)

loop_
_atom_type_symbol
_atom_type_description
_atom_type_scat_dispersion_real
_atom_type_scat_dispersion_imag
_atom_type_scat_source
C C 0.0181 0.0091 'International Tables Vol C Tables 4.2.6.8 and 6.1.1.4'
H H 0.0000 0.0000 'International Tables Vol C Tables 4.2.6.8 and 6.1.1.4'
B B 0.0090 0.0039 'International Tables Vol C Tables 4.2.6.8 and 6.1.1.4'
F F 0.0727 0.0534 'International Tables Vol C Tables 4.2.6.8 and 6.1.1.4'
P P 0.2955 0.4335 'International Tables Vol C Tables 4.2.6.8 and 6.1.1.4'
Rh Rh 0.0927 3.6045 'International Tables Vol C Tables 4.2.6.8 and 6.1.1.4'

loop_
_geom_angle_atom_site_label_1
_geom_angle_atom_site_label_2
_geom_angle_atom_site_label_3
_geom_angle
C5 Rh C2 61.58(8)
C5 Rh C3 61.52(9)
C2 Rh C3 37.59(8)
C5 Rh C4 37.55(8)
C2 Rh C4 61.81(8)
C3 Rh C4 36.20(9)
C5 Rh P2 159.13(6)
C2 Rh P2 103.01(6)
C3 Rh P2 97.62(7)
C4 Rh P2 124.15(7)
C5 Rh P1 97.71(6)
C2 Rh P1 159.25(6)
C3 Rh P1 133.47(6)
C4 Rh P1 101.56(7)
P2 Rh P1 96.70(2)
C5 Rh C1 37.20(7)
C2 Rh C1 36.97(8)
C3 Rh C1 62.34(8)
C4 Rh C1 62.58(8)
P2 Rh C1 136.00(5)
P1 Rh C1 126.00(5)
C5 Rh H1 112.1(10)
C2 Rh H1 107.6(10)
C3 Rh H1 144.9(10)
C4 Rh H1 149.6(10)
P2 Rh H1 85.2(10)
P1 Rh H1 80.2(10)
C1 Rh H1 91.5(10)
C11B P1 C17 106.4(8)
C11B P1 C18 99.2(7)
C17 P1 C18 101.38(18)
C17 P1 C11A 99.9(7)
C18 P1 C11A 110.2(6)
C11B P1 Rh 118.6(8)
C17 P1 Rh 113.23(9)
C18 P1 Rh 115.85(12)
C11A P1 Rh 114.4(7)
C21A P2 C28 99.3(5)
C21A P2 C27 104.3(7)
C28 P2 C27 101.64(13)
C28 P2 C21B 111.3(5)
C27 P2 C21B 100.8(6)
C21A P2 Rh 119.1(7)
C28 P2 Rh 117.96(10)
C27 P2 Rh 112.20(9)
C21B P2 Rh 111.3(6)
C2 C1 C5 105.04(18)
C2 C1 B 130.40(18)
C5 C1 B 123.98(18)
C2 C1 Rh 69.47(11)
C5 C1 Rh 68.94(11)
B C1 Rh 132.18(13)
C1 C2 C3 109.5(2)
C1 C2 Rh 73.56(11)
C3 C2 Rh 72.12(12)
C4 C3 C2 108.2(2)
C4 C3 Rh 72.06(13)
C2 C3 Rh 70.29(12)
C3 C4 C5 107.15(19)
C3 C4 Rh 71.74(13)
C5 C4 Rh 69.73(12)
C1 C5 C4 110.1(2)
C1 C5 Rh 73.86(12)
C4 C5 Rh 72.72(13)
C16A C11A C12A 122.1(16)
C16A C11A P1 121.2(10)
C12A C11A P1 116.7(16)
C11A C12A C13A 119.6(14)
C14A C13A C12A 119.9(11)
C13A C14A C15A 120.2(14)
C14A C15A C16A 118.4(13)
C11A C16A C15A 119.5(13)
C12B C11B C16B 114(2)
C12B C11B P1 121(2)
C16B C11B P1 124.5(12)
C13B C12B C11B 125.1(17)
C14B C13B C12B 118.3(16)
C13B C14B C15B 121(2)
C16B C15B C14B 120.3(17)
C15B C16B C11B 120.6(14)
C26A C21A C22A 114.9(18)
C26A C21A P2 128.7(10)
C22A C21A P2 116.4(17)
C23A C22A C21A 124.1(17)
C24A C23A C22A 118.2(15)
C23A C24A C25A 122(2)
C24A C25A C26A 119.1(18)
C21A C26A C25A 121.4(13)
C22B C21B C26B 121.4(16)
C22B C21B P2 119.5(16)
C26B C21B P2 118.9(10)
C21B C22B C23B 119.2(16)
C24B C23B C22B 119.5(17)
C25B C24B C23B 119(2)
C24B C25B C26B 122.4(19)
C21B C26B C25B 117.8(12)
C32 C31 C36 115.74(18)
C32 C31 B 120.59(18)
C36 C31 B 123.58(18)
C33 C32 C31 122.3(2)
C34 C33 C32 120.9(2)
C34 C33 C37 118.1(2)
C32 C33 C37 121.0(2)
C35 C34 C33 117.99(19)
C34 C35 C36 120.9(2)
C34 C35 C38 119.72(19)
C36 C35 C38 119.4(2)
C35 C36 C31 122.2(2)
F33 C37 F32 107.9(3)
F33 C37 F31 107.1(3)
F32 C37 F31 103.3(2)
F33 C37 C33 113.5(2)
F32 C37 C33 112.2(2)
F31 C37 C33 112.2(3)
F34 C38 F35 108.0(2)
F34 C38 F36 107.6(3)
F35 C38 F36 103.5(2)
F34 C38 C35 112.8(2)
F35 C38 C35 113.1(2)
F36 C38 C35 111.1(2)
C42 C41 C46 115.87(19)
C42 C41 B 123.02(18)
C46 C41 B 121.08(19)
C43 C42 C41 122.4(2)
C44 C43 C42 120.6(2)
C44 C43 C47 119.8(2)
C42 C43 C47 119.6(2)
C45 C44 C43 118.1(2)
C44 C45 C46 121.1(2)
C44 C45 C48 119.9(2)
C46 C45 C48 119.0(2)
C45 C46 C41 121.9(2)
F43 C47 F42 104.6(4)
F43 C47 F41 106.7(3)
F42 C47 F41 104.6(3)
F43 C47 C43 113.4(3)
F42 C47 C43 113.0(3)
F41 C47 C43 113.7(3)
F44 C48 F46 107.1(2)
F44 C48 F45 105.4(2)
F46 C48 F45 106.3(2)
F44 C48 C45 113.0(2)
F46 C48 C45 112.7(2)
F45 C48 C45 111.8(2)
C52 C51 C56 115.76(19)
C52 C51 B 120.77(17)
C56 C51 B 123.45(18)
C53 C52 C51 122.37(19)
C52 C53 C54 120.9(2)
C52 C53 C57 119.4(2)
C54 C53 C57 119.7(2)
C55 C54 C53 117.9(2)
C54 C55 C56 121.2(2)
C54 C55 C58 119.0(2)
C56 C55 C58 119.8(2)
C55 C56 C51 121.9(2)
F56 C57 F55 106.5(2)
F56 C57 F54 105.8(2)
F55 C57 F54 105.7(2)
F56 C57 C53 112.8(2)
F55 C57 C53 112.7(2)
F54 C57 C53 112.7(2)
F52 C58 F53 106.1(3)
F52 C58 F51 106.2(3)
F53 C58 F51 103.0(3)
F52 C58 C55 114.1(2)
F53 C58 C55 112.9(3)
F51 C58 C55 113.7(2)
C1 B C51 108.99(16)
C1 B C31 113.84(17)
C51 B C31 109.76(16)
C1 B C41 105.76(15)
C51 B C41 110.30(17)
C31 B C41 108.11(16)

loop_
_geom_bond_atom_site_label_1
_geom_bond_atom_site_label_2
_geom_bond_distance
Rh C5 2.216(2)
Rh C2 2.227(2)
Rh C3 2.252(2)
Rh C4 2.256(2)
Rh P2 2.2661(6)
Rh P1 2.2663(6)
Rh C1 2.281(2)
Rh H1 1.50(3)
P1 C11B 1.72(3)
P1 C17 1.810(3)
P1 C18 1.811(3)
P1 C11A 1.89(2)
P2 C21A 1.73(2)
P2 C28 1.810(3)
P2 C27 1.828(2)
P2 C21B 1.921(16)
F31 C37 1.337(4)
F32 C37 1.335(4)
F33 C37 1.307(3)
F34 C38 1.278(3)
F35 C38 1.318(3)
F36 C38 1.330(3)
F41 C47 1.318(4)
F42 C47 1.314(4)
F43 C47 1.292(4)
F44 C48 1.338(3)
F45 C48 1.348(3)
F46 C48 1.339(3)
F51 C58 1.303(4)
F52 C58 1.292(4)
F53 C58 1.293(4)
F54 C57 1.335(3)
F55 C57 1.335(3)
F56 C57 1.334(3)
C1 C2 1.430(3)
C1 C5 1.436(3)
C1 B 1.636(3)
C2 C3 1.443(3)
C3 C4 1.400(4)
C4 C5 1.440(3)
C11A C16A 1.35(3)
C11A C12A 1.378(15)
C12A C13A 1.38(2)
C13A C14A 1.38(3)
C14A C15A 1.41(3)
C15A C16A 1.418(19)
C11B C12B 1.397(18)
C11B C16B 1.43(3)
C12B C13B 1.38(2)
C13B C14B 1.32(3)
C14B C15B 1.41(2)
C15B C16B 1.38(2)
C21A C26A 1.40(3)
C21A C22A 1.40(2)
C22A C23A 1.38(4)
C23A C24A 1.35(4)
C24A C25A 1.37(2)
C25A C26A 1.40(3)
C21B C22B 1.358(18)
C21B C26B 1.37(3)
C22B C23B 1.41(3)
C23B C24B 1.39(4)
C24B C25B 1.32(3)
C25B C26B 1.41(3)
C31 C32 1.398(3)
C31 C36 1.399(3)
C31 B 1.640(3)
C32 C33 1.391(3)
C33 C34 1.389(3)
C33 C37 1.498(3)
C34 C35 1.381(3)
C35 C36 1.398(3)
C35 C38 1.499(3)
C41 C42 1.397(3)
C41 C46 1.400(3)
C41 B 1.653(3)
C42 C43 1.395(3)
C43 C44 1.388(3)
C43 C47 1.490(4)
C44 C45 1.380(3)
C45 C46 1.395(3)
C45 C48 1.496(3)
C51 C52 1.398(3)
C51 C56 1.402(3)
C51 B 1.639(3)
C52 C53 1.389(3)
C53 C54 1.390(3)
C53 C57 1.497(3)
C54 C55 1.379(3)
C55 C56 1.396(3)
C55 C58 1.499(3)

loop_
_geom_torsion_atom_site_label_1
_geom_torsion_atom_site_label_2
_geom_torsion_atom_site_label_3
_geom_torsion_atom_site_label_4
_geom_torsion
C5 C1 C2 C3 -3.5(2)
B C1 C2 C3 167.82(19)
Rh C1 C2 C3 -63.66(14)
C5 C1 C2 Rh 60.13(13)
B C1 C2 Rh -128.5(2)
C1 C2 C3 C4 2.1(2)
Rh C2 C3 C4 -62.50(16)
C1 C2 C3 Rh 64.58(14)
C2 C3 C4 C5 0.3(2)
Rh C3 C4 C5 -61.08(15)
C2 C3 C4 Rh 61.37(15)
C2 C1 C5 C4 3.7(2)
B C1 C5 C4 -168.32(18)
Rh C1 C5 C4 64.22(15)
C2 C1 C5 Rh -60.48(13)
B C1 C5 Rh 127.46(18)
C3 C4 C5 C1 -2.6(2)
Rh C4 C5 C1 -64.94(15)
C3 C4 C5 Rh 62.38(16)
C17 P1 C11A C16A -129.6(17)
C18 P1 C11A C16A -23(2)
Rh P1 C11A C16A 109.1(16)
C17 P1 C11A C12A 50.2(17)
C18 P1 C11A C12A 156.3(14)
Rh P1 C11A C12A -71.0(18)
C16A C11A C12A C13A -3(3)
P1 C11A C12A C13A 177.4(12)
C11A C12A C13A C14A -2(2)
C12A C13A C14A C15A 5(2)
C13A C14A C15A C16A -2(3)
C12A C11A C16A C15A 5(3)
P1 C11A C16A C15A -175.3(14)
C14A C15A C16A C11A -2(3)
C17 P1 C11B C12B 55.5(19)
C18 P1 C11B C12B 160.3(17)
Rh P1 C11B C12B -73(2)
C17 P1 C11B C16B -131.0(17)
C18 P1 C11B C16B -26(2)
Rh P1 C11B C16B 100.1(17)
C16B C11B C12B C13B 1(3)
P1 C11B C12B C13B 175.1(13)
C11B C12B C13B C14B -1(3)
C12B C13B C14B C15B 0(3)
C13B C14B C15B C16B 0(3)
C14B C15B C16B C11B 0(3)
C12B C11B C16B C15B -1(3)
P1 C11B C16B C15B -174.6(14)
C28 P2 C21A C26A 4(2)
C27 P2 C21A C26A -100.3(19)
Rh P2 C21A C26A 133.8(18)
C28 P2 C21A C22A -178.7(16)
C27 P2 C21A C22A 76.7(17)
Rh P2 C21A C22A -49.3(18)
C26A C21A C22A C23A -1(3)
P2 C21A C22A C23A -178(2)
C21A C22A C23A C24A 1(4)
C22A C23A C24A C25A -3(4)
C23A C24A C25A C26A 5(4)
C22A C21A C26A C25A 3(3)
P2 C21A C26A C25A -180.0(16)
C24A C25A C26A C21A -5(3)
C26B C21B C22B C23B 4(3)
P2 C21B C22B C23B 178.9(15)
C21B C22B C23B C24B -3(3)
C22B C23B C24B C25B 3(3)
C23B C24B C25B C26B -4(4)
C22B C21B C26B C25B -5(3)
P2 C21B C26B C25B 180.0(16)
C24B C25B C26B C21B 5(4)
C36 C31 C32 C33 0.5(3)
B C31 C32 C33 -176.3(2)
C31 C32 C33 C34 -1.5(4)
C31 C32 C33 C37 180.0(2)
C32 C33 C34 C35 0.8(4)
C37 C33 C34 C35 179.3(2)
C33 C34 C35 C36 0.9(3)
C33 C34 C35 C38 180.0(2)
C34 C35 C36 C31 -2.0(3)
C38 C35 C36 C31 178.9(2)
C32 C31 C36 C35 1.3(3)
B C31 C36 C35 177.89(19)
C34 C33 C37 F33 174.3(3)
C32 C33 C37 F33 -7.1(4)
C34 C33 C37 F32 -63.0(3)
C32 C33 C37 F32 115.5(3)
C34 C33 C37 F31 52.8(3)
C32 C33 C37 F31 -128.7(3)
C34 C35 C38 F34 -104.3(3)
C36 C35 C38 F34 74.8(3)
C34 C35 C38 F35 18.7(3)
C36 C35 C38 F35 -162.2(2)
C34 C35 C38 F36 134.7(2)
C36 C35 C38 F36 -46.2(3)
C46 C41 C42 C43 -1.4(3)
B C41 C42 C43 -179.3(2)
C41 C42 C43 C44 1.2(4)
C41 C42 C43 C47 -176.6(2)
C42 C43 C44 C45 -0.1(4)
C47 C43 C44 C45 177.7(3)
C43 C44 C45 C46 -0.7(3)
C43 C44 C45 C48 176.9(2)
C44 C45 C46 C41 0.5(3)
C48 C45 C46 C41 -177.2(2)
C42 C41 C46 C45 0.5(3)
B C41 C46 C45 178.44(18)
C44 C43 C47 F43 -100.0(4)
C42 C43 C47 F43 77.9(4)
C44 C43 C47 F42 141.2(3)
C42 C43 C47 F42 -40.9(4)
C44 C43 C47 F41 22.2(4)
C42 C43 C47 F41 -160.0(3)
C44 C45 C48 F44 141.9(2)
C46 C45 C48 F44 -40.4(3)
C44 C45 C48 F46 20.3(3)
C46 C45 C48 F46 -161.9(2)
C44 C45 C48 F45 -99.4(3)
C46 C45 C48 F45 78.3(3)
C56 C51 C52 C53 -1.2(3)
B C51 C52 C53 -179.5(2)
C51 C52 C53 C54 0.6(4)
C51 C52 C53 C57 179.3(2)
C52 C53 C54 C55 0.2(4)
C57 C53 C54 C55 -178.6(2)
C53 C54 C55 C56 -0.3(4)
C53 C54 C55 C58 178.6(3)
C54 C55 C56 C51 -0.3(4)
C58 C55 C56 C51 -179.3(2)
C52 C51 C56 C55 1.0(3)
B C51 C56 C55 179.3(2)
C52 C53 C57 F56 16.2(4)
C54 C53 C57 F56 -165.0(3)
C52 C53 C57 F55 -104.4(3)
C54 C53 C57 F55 74.4(3)
C52 C53 C57 F54 136.1(2)
C54 C53 C57 F54 -45.2(3)
C54 C55 C58 F52 30.9(4)
C56 C55 C58 F52 -150.1(3)
C54 C55 C58 F53 -90.3(4)
C56 C55 C58 F53 88.7(4)
C54 C55 C58 F51 152.9(3)
C56 C55 C58 F51 -28.1(4)
C2 C1 B C51 147.7(2)
C5 C1 B C51 -42.3(2)
Rh C1 B C51 49.1(2)
C2 C1 B C31 24.9(3)
C5 C1 B C31 -165.23(18)
Rh C1 B C31 -73.7(2)
C2 C1 B C41 -93.7(2)
C5 C1 B C41 76.2(2)
Rh C1 B C41 167.71(14)
C52 C51 B C1 78.7(2)
C56 C51 B C1 -99.6(2)
C52 C51 B C31 -156.05(19)
C56 C51 B C31 25.7(3)
C52 C51 B C41 -37.0(3)
C56 C51 B C41 144.7(2)
C32 C31 B C1 -151.69(19)
C36 C31 B C1 31.9(3)
C32 C31 B C51 85.8(2)
C36 C31 B C51 -90.6(2)
C32 C31 B C41 -34.5(3)
C36 C31 B C41 149.04(19)
C42 C41 B C1 -148.76(19)
C46 C41 B C1 33.5(2)
C42 C41 B C51 -31.1(3)
C46 C41 B C51 151.17(18)
C42 C41 B C31 89.0(2)
C46 C41 B C31 -88.8(2)
